data_4518842
loop_
_publ_author_name
'Iwaoka, Michio'
'Hiyoshi, Yuta'
'Arai, Shota'
'Ito, Takeru'

_publ_section_title
;
 Synthesis of 4-Selenothreofuranose Derivatives via Pummerer-Type
 Reactions of trans-3,4-Dioxygenated Tetrahydroselenophenes Mediated by a
 Selenonium Intermediate
;
_journal_name_full 'ACS Omega'
_journal_paper_doi 10.1021/acsomega.1c02160
_journal_year 2021
_chemical_formula_moiety 'C21 H35 Cl N4 O3 Se Si2'
_chemical_formula_sum 'C21 H35 Cl N4 O3 Se Si2'
_chemical_formula_weight 562.12
_space_group_crystal_system monoclinic
_space_group_IT_number 14
_space_group_name_Hall '-P 2yn'
_space_group_name_H-M_alt 'P 1 21/n 1'
_atom_sites_solution_hydrogens geom
_atom_sites_solution_primary direct
_atom_sites_solution_secondary difmap
_audit_update_record
;
2021-02-08 deposited with the CCDC.	2021-04-24 downloaded from the CCDC.
;
_cell_angle_alpha 90.0000
_cell_angle_beta 90.893(9)
_cell_angle_gamma 90.0000
_cell_formula_units_Z 8
_cell_length_a 22.866(3)
_cell_length_b 9.3514(7)
_cell_length_c 25.515(2)
_cell_measurement_reflns_used 2187
_cell_measurement_temperature 103
_cell_measurement_theta_max 71.41
_cell_measurement_theta_min 5.03
_cell_volume 5455.2(9)
_computing_cell_refinement 'CrysAlisPro 1.171.39.46 (Rigaku OD, 2018)'
_computing_data_collection 'CrysAlisPro 1.171.39.46 (Rigaku OD, 2018)'
_computing_data_reduction 'CrysAlisPro 1.171.39.46 (Rigaku OD, 2018)'
_computing_molecular_graphics 'CrystalStructure 4.3'
_computing_publication_material 'CrystalStructure 4.3 (Rigaku, 2019)'
_computing_structure_refinement 'SHELXL Version 2018/3 (Sheldrick, 2008)'
_computing_structure_solution 'SHELXT Version 2018/2 (Sheldrick, 2014)'
_diffrn_ambient_temperature 103
_diffrn_detector_area_resol_mean 5.811
_diffrn_measured_fraction_theta_full 0.968
_diffrn_measured_fraction_theta_max 0.968
_diffrn_measurement_device_type 'Rigaku XtaLAB PRO'
_diffrn_measurement_method \w
_diffrn_radiation_type 'Cu K\a'
_diffrn_radiation_wavelength 1.54184
_diffrn_reflns_av_R_equivalents 0.1143
_diffrn_reflns_av_unetI/netI 0.1814
_diffrn_reflns_Laue_measured_fraction_full 0.968
_diffrn_reflns_Laue_measured_fraction_max 0.968
_diffrn_reflns_limit_h_max 26
_diffrn_reflns_limit_h_min -18
_diffrn_reflns_limit_k_max 9
_diffrn_reflns_limit_k_min -10
_diffrn_reflns_limit_l_max 29
_diffrn_reflns_limit_l_min -29
_diffrn_reflns_number 20717
_diffrn_reflns_point_group_measured_fraction_full 0.968
_diffrn_reflns_point_group_measured_fraction_max 0.968
_diffrn_reflns_theta_full 62.500
_diffrn_reflns_theta_max 62.500
_diffrn_reflns_theta_min 3.465
_diffrn_standards_number 0
_exptl_absorpt_coefficient_mu 3.841
_exptl_absorpt_correction_T_max 0.944
_exptl_absorpt_correction_T_min 0.203
_exptl_absorpt_correction_type multi-scan
_exptl_absorpt_process_details
;
CrysAlisPro 1.171.39.46 (Rigaku Oxford Diffraction, 2018)
Empirical absorption correction using spherical harmonics,
 implemented in SCALE3 ABSPACK scaling algorithm.
;
_exptl_crystal_colour colourless
_exptl_crystal_density_diffrn 1.369
_exptl_crystal_density_method 'not measured'
_exptl_crystal_description needle
_exptl_crystal_F_000 2336.00
_exptl_crystal_size_max 0.350
_exptl_crystal_size_mid 0.020
_exptl_crystal_size_min 0.015
_refine_diff_density_max 1.12
_refine_diff_density_min -1.30
_refine_ls_extinction_method none
_refine_ls_goodness_of_fit_ref 1.038
_refine_ls_hydrogen_treatment constr
_refine_ls_number_parameters 593
_refine_ls_number_reflns 8431
_refine_ls_number_restraints 135
_refine_ls_R_factor_all 0.1681
_refine_ls_R_factor_gt 0.0979
_refine_ls_shift/su_max 0.000
_refine_ls_structure_factor_coef Fsqd
_refine_ls_weighting_details 'w = 1/[\s^2^(Fo^2^)+(0.1299P)^2^] where P=(Fo^2^+2Fc^2^)/3'
_refine_ls_weighting_scheme calc
_refine_ls_wR_factor_gt 0.2429
_refine_ls_wR_factor_ref 0.2819
_reflns_Friedel_coverage 0.000
_reflns_number_gt 4482
_reflns_number_total 8431
_reflns_threshold_expression F^2^>2.0\s(F^2^)
_cod_data_source_file 2061704.cif
_cod_data_source_block xcalibur
_cod_database_code 4518842

loop_
_space_group_symop_id
_space_group_symop_operation_xyz
1 +X,+Y,+Z
2 1/2-X,1/2+Y,1/2-Z
3 -X,-Y,-Z
4 -1/2+X,-1/2-Y,-1/2+Z

loop_
_atom_site_label
_atom_site_type_symbol
_atom_site_fract_x
_atom_site_fract_y
_atom_site_fract_z
_atom_site_U_iso_or_equiv
_atom_site_adp_type
_atom_site_occupancy
_atom_site_site_symmetry_order
_atom_site_calc_flag
_atom_site_refinement_flags_posn
_atom_site_refinement_flags_adp
_atom_site_refinement_flags_occupancy
_atom_site_disorder_assembly
_atom_site_disorder_group
Se1 Se 0.60950(6) -0.39245(11) 0.31704(4) 0.0381(4) Uani 1 1 d . . . . .
Se2 Se 0.64987(6) 0.27545(12) 0.44160(4) 0.0448(4) Uani 1 1 d . . . . .
Cl1 Cl 0.54597(13) 0.1435(3) 0.32206(10) 0.0414(7) Uani 1 1 d . . . . .
Cl2 Cl 0.70803(14) 0.8142(3) 0.42879(10) 0.0458(8) Uani 1 1 d . . . . .
Si1 Si 0.55015(17) 0.0170(3) 0.16666(11) 0.0449(9) Uani 1 1 d . . . . .
Si2 Si 0.57897(15) -0.2528(3) 0.10710(10) 0.0370(8) Uani 1 1 d . . . . .
Si3 Si 0.66407(16) 0.4489(3) 0.64941(11) 0.0404(8) Uani 1 1 d . . . . .
Si4 Si 0.70049(16) 0.7046(3) 0.58679(11) 0.0406(8) Uani 1 1 d . . . . .
O1 O 0.5782(3) -0.0590(7) 0.2194(2) 0.0384(19) Uani 1 1 d . . . . .
O2 O 0.5563(4) -0.0876(7) 0.1163(3) 0.044(2) Uani 1 1 d . . . . .
O3 O 0.5745(3) -0.3399(6) 0.1626(2) 0.0335(18) Uani 1 1 d . . . . .
O4 O 0.6762(3) 0.3548(7) 0.5962(3) 0.0387(19) Uani 1 1 d . . . . .
O5 O 0.6732(3) 0.6253(7) 0.5341(2) 0.0352(18) Uani 1 1 d . . . . .
O6 O 0.6849(4) 0.6130(7) 0.6389(3) 0.048(2) Uani 1 1 d . . . . .
N1 N 0.6518(4) -0.1059(9) 0.3011(3) 0.0344(19) Uani 1 1 d . U . . .
N2 N 0.7483(4) -0.0520(9) 0.2950(3) 0.036(2) Uani 1 1 d . U . . .
N3 N 0.7409(4) 0.2007(8) 0.3064(3) 0.036(2) Uani 1 1 d . U . . .
N4 N 0.6423(5) 0.2908(8) 0.3172(3) 0.037(2) Uani 1 1 d . U . . .
N5 N 0.6046(4) 0.5615(8) 0.4492(3) 0.030(2) Uani 1 1 d . . . . .
N6 N 0.5070(4) 0.6065(9) 0.4501(3) 0.043(2) Uani 1 1 d . . . . .
N7 N 0.5127(4) 0.8650(10) 0.4458(3) 0.042(2) Uani 1 1 d . . . . .
N8 N 0.6114(5) 0.9565(9) 0.4382(3) 0.045(3) Uani 1 1 d . . . . .
C1 C 0.5730(5) -0.1948(9) 0.2414(3) 0.030(2) Uani 1 1 d . U . . .
H1 H 0.530530 -0.220207 0.242683 0.036 Uiso 1 1 calc R U . . .
C2 C 0.6048(5) -0.3111(10) 0.2111(3) 0.031(3) Uani 1 1 d . U . . .
H2 H 0.645841 -0.280152 0.204027 0.038 Uiso 1 1 calc R U . . .
C3 C 0.6053(5) -0.4501(11) 0.2432(4) 0.037(3) Uani 1 1 d . U . . .
H3A H 0.639588 -0.509472 0.234242 0.045 Uiso 1 1 calc R U . . .
H3B H 0.569318 -0.506053 0.236093 0.045 Uiso 1 1 calc R U . . .
C4 C 0.5977(5) -0.1888(9) 0.2979(4) 0.032(2) Uani 1 1 d . U . . .
H4 H 0.567961 -0.145409 0.321449 0.039 Uiso 1 1 calc R U . . .
C5 C 0.7084(5) -0.1524(11) 0.2941(4) 0.038(2) Uani 1 1 d . U . . .
H5 H 0.717791 -0.250343 0.288940 0.045 Uiso 1 1 calc R U . . .
C6 C 0.7173(5) 0.0714(10) 0.3032(4) 0.034(2) Uani 1 1 d . U . . .
C7 C 0.6999(6) 0.3030(10) 0.3126(4) 0.040(3) Uani 1 1 d . U . . .
H7 H 0.714443 0.398110 0.313790 0.048 Uiso 1 1 calc R U . . .
C8 C 0.6211(5) 0.1578(11) 0.3152(4) 0.034(2) Uani 1 1 d . U . . .
C9 C 0.6577(5) 0.0450(10) 0.3072(3) 0.030(2) Uani 1 1 d . U . . .
C10 C 0.5950(9) 0.1794(14) 0.1599(5) 0.080(6) Uani 1 1 d . . . . .
H10 H 0.589393 0.238463 0.192106 0.097 Uiso 1 1 calc R U . . .
C11 C 0.6603(10) 0.1411(18) 0.1573(6) 0.109(8) Uani 1 1 d . . . . .
H11A H 0.683702 0.228642 0.159500 0.130 Uiso 1 1 calc R U . . .
H11B H 0.667948 0.092304 0.124097 0.130 Uiso 1 1 calc R U . . .
H11C H 0.670726 0.077824 0.186583 0.130 Uiso 1 1 calc R U . . .
C12 C 0.5773(10) 0.2713(16) 0.1128(7) 0.122(9) Uani 1 1 d . . . . .
H12A H 0.587863 0.221920 0.080436 0.147 Uiso 1 1 calc R U . . .
H12B H 0.597843 0.363213 0.114816 0.147 Uiso 1 1 calc R U . . .
H12C H 0.535025 0.287762 0.113014 0.147 Uiso 1 1 calc R U . . .
C13 C 0.4727(7) 0.059(2) 0.1748(6) 0.119(8) Uani 1 1 d D . . . .
H13 H 0.475631 0.159492 0.188180 0.143 Uiso 1 1 calc R U . . .
C14 C 0.4378(7) 0.083(2) 0.1238(5) 0.105(7) Uani 1 1 d D . . . .
H14A H 0.395922 0.087046 0.131433 0.126 Uiso 1 1 calc R U . . .
H14B H 0.445264 0.004762 0.099417 0.126 Uiso 1 1 calc R U . . .
H14C H 0.449769 0.173992 0.107888 0.126 Uiso 1 1 calc R U . . .
C15 C 0.4395(8) -0.005(3) 0.2155(7) 0.164(12) Uani 1 1 d D . . . .
H15A H 0.417867 -0.087460 0.201256 0.197 Uiso 1 1 calc R U . . .
H15B H 0.411812 0.064787 0.229295 0.197 Uiso 1 1 calc R U . . .
H15C H 0.465887 -0.037300 0.243694 0.197 Uiso 1 1 calc R U . . .
C16 C 0.5265(6) -0.3488(12) 0.0624(4) 0.055(4) Uani 1 1 d . . . . .
H16 H 0.546226 -0.437593 0.049778 0.066 Uiso 1 1 calc R U . . .
C17 C 0.4710(7) -0.3937(17) 0.0908(6) 0.080(5) Uani 1 1 d . . . . .
H17A H 0.447398 -0.455834 0.067856 0.096 Uiso 1 1 calc R U . . .
H17B H 0.448337 -0.308485 0.099757 0.096 Uiso 1 1 calc R U . . .
H17C H 0.481724 -0.445618 0.122869 0.096 Uiso 1 1 calc R U . . .
C18 C 0.5103(11) -0.2573(17) 0.0138(6) 0.123(8) Uani 1 1 d . . . . .
H18A H 0.490731 -0.169491 0.025055 0.148 Uiso 1 1 calc R U . . .
H18B H 0.483962 -0.311704 -0.009398 0.148 Uiso 1 1 calc R U . . .
H18C H 0.545906 -0.232578 -0.005077 0.148 Uiso 1 1 calc R U . . .
C19 C 0.6557(6) -0.2495(11) 0.0860(4) 0.048(3) Uani 1 1 d . . . . .
H19 H 0.679020 -0.201983 0.114479 0.057 Uiso 1 1 calc R U . . .
C20 C 0.6649(7) -0.1596(18) 0.0343(6) 0.093(6) Uani 1 1 d . . . . .
H20A H 0.653381 -0.217212 0.003747 0.112 Uiso 1 1 calc R U . . .
H20B H 0.706132 -0.132723 0.031699 0.112 Uiso 1 1 calc R U . . .
H20C H 0.640735 -0.073036 0.035403 0.112 Uiso 1 1 calc R U . . .
C21 C 0.6818(6) -0.3997(13) 0.0783(5) 0.063(4) Uani 1 1 d . . . . .
H21A H 0.724019 -0.391820 0.073127 0.075 Uiso 1 1 calc R U . . .
H21B H 0.663468 -0.444920 0.047555 0.075 Uiso 1 1 calc R U . . .
H21C H 0.674433 -0.457993 0.109469 0.075 Uiso 1 1 calc R U . . .
C22 C 0.6474(6) 0.3720(9) 0.5457(4) 0.039(3) Uani 1 1 d . . . . .
H22 H 0.605599 0.400603 0.549660 0.046 Uiso 1 1 calc R U . . .
C23 C 0.6810(5) 0.4827(9) 0.5143(4) 0.035(3) Uani 1 1 d . . . . .
H23 H 0.723560 0.458068 0.514970 0.042 Uiso 1 1 calc R U . . .
C24 C 0.6524(6) 0.2338(11) 0.5168(4) 0.042(3) Uani 1 1 d . . . . .
H24A H 0.619732 0.169599 0.526035 0.050 Uiso 1 1 calc R U . . .
H24B H 0.689664 0.185747 0.526316 0.050 Uiso 1 1 calc R U . . .
C25 C 0.6575(5) 0.4788(10) 0.4567(4) 0.037(3) Uani 1 1 d . . . . .
H25 H 0.688309 0.519205 0.433567 0.044 Uiso 1 1 calc R U . . .
C26 C 0.5487(6) 0.5094(13) 0.4523(4) 0.048(3) Uani 1 1 d . . . . .
H26 H 0.540584 0.410250 0.455717 0.057 Uiso 1 1 calc R U . . .
C27 C 0.5374(6) 0.7335(11) 0.4466(4) 0.040(3) Uani 1 1 d . . . . .
C28 C 0.5535(6) 0.9690(11) 0.4429(4) 0.046(3) Uani 1 1 d . . . . .
H28 H 0.539013 1.064133 0.444409 0.055 Uiso 1 1 calc R U . . .
C29 C 0.6335(5) 0.8274(10) 0.4381(4) 0.038(3) Uani 1 1 d . . . . .
C30 C 0.5983(5) 0.7096(10) 0.4455(4) 0.032(3) Uani 1 1 d . . . . .
C31 C 0.5846(6) 0.4478(12) 0.6626(4) 0.047(3) Uani 1 1 d . . . . .
H31 H 0.564243 0.491874 0.631548 0.056 Uiso 1 1 calc R U . . .
C32 C 0.5610(7) 0.2943(14) 0.6682(5) 0.067(4) Uani 1 1 d . . . . .
H32A H 0.518392 0.296958 0.671313 0.080 Uiso 1 1 calc R U . . .
H32B H 0.578321 0.250041 0.699617 0.080 Uiso 1 1 calc R U . . .
H32C H 0.571455 0.238318 0.637251 0.080 Uiso 1 1 calc R U . . .
C33 C 0.5683(7) 0.5378(14) 0.7115(5) 0.068(4) Uani 1 1 d . . . . .
H33A H 0.585564 0.493706 0.742975 0.082 Uiso 1 1 calc R U . . .
H33B H 0.525713 0.541112 0.714645 0.082 Uiso 1 1 calc R U . . .
H33C H 0.583555 0.635112 0.707665 0.082 Uiso 1 1 calc R U . . .
C34 C 0.7127(6) 0.3662(13) 0.6996(5) 0.053(3) Uani 1 1 d . . . . .
H34 H 0.694413 0.273545 0.710100 0.064 Uiso 1 1 calc R U . . .
C35 C 0.7726(6) 0.3327(14) 0.6789(6) 0.066(4) Uani 1 1 d . . . . .
H35A H 0.796798 0.290768 0.706937 0.079 Uiso 1 1 calc R U . . .
H35B H 0.790899 0.420963 0.666493 0.079 Uiso 1 1 calc R U . . .
H35C H 0.768971 0.264720 0.649794 0.079 Uiso 1 1 calc R U . . .
C36 C 0.7183(8) 0.458(2) 0.7486(6) 0.113(7) Uani 1 1 d . . . . .
H36A H 0.736198 0.550008 0.739667 0.135 Uiso 1 1 calc R U . . .
H36B H 0.742889 0.408906 0.774740 0.135 Uiso 1 1 calc R U . . .
H36C H 0.679421 0.474827 0.763090 0.135 Uiso 1 1 calc R U . . .
C37 C 0.6619(8) 0.8769(14) 0.5874(5) 0.073(5) Uani 1 1 d . . . . .
H37 H 0.671026 0.926913 0.553852 0.087 Uiso 1 1 calc R U . . .
C38 C 0.5949(8) 0.8551(15) 0.5883(5) 0.080(5) Uani 1 1 d . . . . .
H38A H 0.583706 0.817916 0.622612 0.096 Uiso 1 1 calc R U . . .
H38B H 0.583268 0.786873 0.560926 0.096 Uiso 1 1 calc R U . . .
H38C H 0.575293 0.946826 0.581937 0.096 Uiso 1 1 calc R U . . .
C39 C 0.6803(9) 0.9782(15) 0.6328(6) 0.104(7) Uani 1 1 d . . . . .
H39A H 0.660914 0.948505 0.665020 0.125 Uiso 1 1 calc R U . . .
H39B H 0.668739 1.076379 0.624040 0.125 Uiso 1 1 calc R U . . .
H39C H 0.722771 0.973756 0.638028 0.125 Uiso 1 1 calc R U . . .
C40 C 0.7833(7) 0.707(2) 0.5832(5) 0.102(7) Uani 1 1 d D U . . .
H40 H 0.793539 0.604111 0.577437 0.123 Uiso 1 1 calc R U . . .
C41 C 0.8145(9) 0.743(2) 0.6323(6) 0.111(7) Uani 1 1 d D U . . .
H41A H 0.817717 0.847069 0.635433 0.133 Uiso 1 1 calc R U . . .
H41B H 0.853655 0.700599 0.632044 0.133 Uiso 1 1 calc R U . . .
H41C H 0.792757 0.705151 0.662071 0.133 Uiso 1 1 calc R U . . .
C42 C 0.8079(11) 0.780(4) 0.5372(8) 0.239(17) Uani 1 1 d D U . . .
H42A H 0.848775 0.750464 0.533074 0.286 Uiso 1 1 calc R U . . .
H42B H 0.806099 0.883428 0.542318 0.286 Uiso 1 1 calc R U . . .
H42C H 0.785342 0.753493 0.505694 0.286 Uiso 1 1 calc R U . . .

loop_
_atom_site_aniso_label
_atom_site_aniso_U_11
_atom_site_aniso_U_22
_atom_site_aniso_U_33
_atom_site_aniso_U_23
_atom_site_aniso_U_13
_atom_site_aniso_U_12
Se1 0.0627(10) 0.0236(5) 0.0285(6) 0.0025(5) 0.0156(6) 0.0015(5)
Se2 0.0748(11) 0.0265(6) 0.0336(6) -0.0016(5) 0.0135(6) -0.0005(6)
Cl1 0.049(2) 0.0337(13) 0.0422(14) -0.0030(11) 0.0130(14) 0.0049(12)
Cl2 0.058(2) 0.0370(14) 0.0425(15) 0.0049(12) 0.0154(15) -0.0065(13)
Si1 0.074(3) 0.0238(14) 0.0374(16) 0.0053(13) 0.0125(17) 0.0061(15)
Si2 0.060(2) 0.0236(14) 0.0278(14) 0.0020(12) 0.0077(15) -0.0007(14)
Si3 0.060(3) 0.0301(15) 0.0313(15) 0.0000(13) 0.0106(15) -0.0017(15)
Si4 0.056(2) 0.0310(15) 0.0349(16) 0.0030(13) 0.0061(16) -0.0043(15)
O1 0.063(6) 0.020(3) 0.033(4) 0.000(3) 0.012(4) 0.006(3)
O2 0.069(6) 0.020(4) 0.045(4) 0.011(3) 0.001(4) 0.010(3)
O3 0.053(5) 0.017(3) 0.030(4) 0.000(3) 0.004(4) -0.006(3)
O4 0.063(6) 0.020(3) 0.034(4) 0.007(3) 0.015(4) -0.001(3)
O5 0.047(5) 0.028(4) 0.031(4) 0.005(3) 0.009(3) -0.001(3)
O6 0.080(7) 0.033(4) 0.030(4) 0.001(3) 0.010(4) -0.008(4)
N1 0.041(5) 0.032(4) 0.031(4) -0.005(4) 0.011(4) 0.001(4)
N2 0.051(5) 0.028(4) 0.029(4) -0.002(4) 0.014(4) 0.004(4)
N3 0.057(6) 0.022(4) 0.031(4) 0.003(4) 0.018(4) 0.000(3)
N4 0.062(6) 0.019(4) 0.031(4) -0.001(4) 0.019(5) -0.006(4)
N5 0.029(6) 0.022(4) 0.039(5) -0.001(4) 0.004(4) -0.001(4)
N6 0.055(7) 0.032(5) 0.040(5) 0.014(4) 0.006(5) -0.005(5)
N7 0.052(7) 0.042(5) 0.034(5) 0.007(4) 0.014(5) 0.002(5)
N8 0.069(8) 0.037(5) 0.029(5) 0.000(4) 0.017(5) 0.003(5)
C1 0.048(7) 0.015(4) 0.028(5) 0.012(4) 0.013(4) 0.002(4)
C2 0.045(7) 0.027(5) 0.022(5) 0.003(4) 0.011(5) 0.000(5)
C3 0.045(8) 0.031(5) 0.036(6) -0.006(4) 0.015(5) 0.000(5)
C4 0.052(6) 0.020(5) 0.026(4) -0.006(4) 0.028(5) 0.004(4)
C5 0.057(6) 0.027(4) 0.029(5) -0.005(4) 0.018(6) 0.005(4)
C6 0.046(6) 0.027(4) 0.028(5) 0.002(4) 0.017(5) -0.002(4)
C7 0.070(7) 0.020(5) 0.031(5) 0.008(4) 0.020(6) -0.004(4)
C8 0.034(6) 0.039(5) 0.031(5) 0.001(5) 0.018(5) 0.009(4)
C9 0.047(6) 0.025(4) 0.018(4) 0.002(4) 0.014(5) 0.002(4)
C10 0.163(19) 0.039(7) 0.040(7) 0.006(6) -0.001(10) -0.016(10)
C11 0.18(2) 0.084(12) 0.062(10) 0.034(9) -0.032(12) -0.085(14)
C12 0.21(2) 0.049(9) 0.109(13) 0.041(9) -0.075(14) -0.066(12)
C13 0.085(15) 0.21(2) 0.065(9) 0.076(12) 0.021(10) 0.058(14)
C14 0.083(14) 0.169(19) 0.062(9) 0.026(11) 0.003(9) 0.035(13)
C15 0.053(14) 0.33(4) 0.111(15) 0.08(2) -0.015(12) -0.005(18)
C16 0.088(12) 0.031(6) 0.047(7) 0.007(5) -0.005(7) -0.014(6)
C17 0.070(12) 0.084(11) 0.085(10) -0.021(9) -0.008(9) 0.001(9)
C18 0.23(3) 0.060(10) 0.073(10) 0.019(9) -0.059(14) -0.019(13)
C19 0.072(10) 0.029(6) 0.042(6) 0.003(5) 0.013(6) -0.002(6)
C20 0.093(14) 0.090(12) 0.098(12) 0.042(10) 0.053(10) 0.011(10)
C21 0.081(11) 0.045(7) 0.062(8) -0.009(6) 0.017(8) 0.007(7)
C22 0.071(9) 0.012(5) 0.033(6) 0.004(4) 0.011(6) -0.003(5)
C23 0.057(8) 0.007(4) 0.042(6) -0.005(4) 0.014(6) -0.010(4)
C24 0.052(8) 0.031(6) 0.043(6) 0.013(5) 0.014(6) 0.000(5)
C25 0.044(8) 0.025(5) 0.042(6) 0.017(5) 0.021(6) 0.005(5)
C26 0.061(10) 0.041(6) 0.041(6) -0.004(5) 0.009(6) 0.006(6)
C27 0.059(9) 0.028(5) 0.032(6) 0.006(5) 0.010(6) 0.006(5)
C28 0.076(11) 0.025(6) 0.035(6) -0.003(5) 0.005(7) 0.011(6)
C29 0.065(9) 0.022(5) 0.029(5) 0.005(4) 0.014(6) 0.006(5)
C30 0.054(8) 0.017(5) 0.024(5) 0.009(4) 0.009(5) 0.003(5)
C31 0.069(10) 0.038(6) 0.034(6) -0.001(5) 0.003(6) 0.006(6)
C32 0.079(12) 0.059(8) 0.062(8) 0.024(7) 0.013(8) -0.010(8)
C33 0.087(12) 0.050(8) 0.069(9) 0.004(7) 0.017(8) 0.011(7)
C34 0.070(11) 0.040(7) 0.049(7) 0.004(6) 0.001(7) 0.002(6)
C35 0.066(11) 0.046(7) 0.086(10) 0.035(7) -0.012(8) 0.008(7)
C36 0.112(17) 0.155(19) 0.069(10) -0.035(12) -0.019(10) 0.032(14)
C37 0.132(16) 0.042(7) 0.044(7) -0.011(6) -0.024(9) 0.011(9)
C38 0.137(17) 0.054(9) 0.049(8) -0.025(7) -0.011(9) 0.034(10)
C39 0.19(2) 0.049(9) 0.075(10) -0.023(8) -0.053(12) 0.026(11)
C40 0.075(13) 0.176(18) 0.056(8) 0.044(10) -0.025(8) -0.062(12)
C41 0.147(19) 0.100(14) 0.084(9) 0.008(10) -0.030(11) -0.014(13)
C42 0.13(2) 0.46(4) 0.124(13) 0.15(2) -0.058(15) -0.17(3)

loop_
_atom_type_symbol
_atom_type_description
_atom_type_scat_dispersion_real
_atom_type_scat_dispersion_imag
_atom_type_scat_source
C C 0.0181 0.0091
;
International Tables for Crystallography
(Vol. C, Tables 4.2.6.8 and 6.1.1.4)
;
H H 0.0000 0.0000
;
International Tables for Crystallography
(Vol. C, Table 6.1.1.4)
;
Cl Cl 0.3639 0.7018
;
International Tables for Crystallography
(Vol. C, Tables 4.2.6.8 and 6.1.1.4)
;
N N 0.0311 0.0180
;
International Tables for Crystallography
(Vol. C, Tables 4.2.6.8 and 6.1.1.4)
;
O O 0.0492 0.0322
;
International Tables for Crystallography
(Vol. C, Tables 4.2.6.8 and 6.1.1.4)
;
Se Se -0.7943 1.1372
;
International Tables for Crystallography
(Vol. C, Tables 4.2.6.8 and 6.1.1.4)
;
Si Si 0.2541 0.3302
;
International Tables for Crystallography
(Vol. C, Tables 4.2.6.8 and 6.1.1.4)
;

loop_
_geom_angle_atom_site_label_1
_geom_angle_atom_site_label_2
_geom_angle_atom_site_label_3
_geom_angle
_geom_angle_site_symmetry_1
_geom_angle_site_symmetry_3
_geom_angle_publ_flag
C3 Se1 C4 91.3(4) . . ?
C25 Se2 C24 89.9(4) . . ?
O2 Si1 O1 110.4(4) . . ?
O2 Si1 C13 108.4(8) . . ?
O1 Si1 C13 111.5(5) . . ?
O2 Si1 C10 111.6(5) . . ?
O1 Si1 C10 102.9(6) . . ?
C13 Si1 C10 112.0(10) . . ?
O3 Si2 O2 108.6(4) . . ?
O3 Si2 C19 109.5(5) . . ?
O2 Si2 C19 109.2(5) . . ?
O3 Si2 C16 103.9(4) . . ?
O2 Si2 C16 109.7(5) . . ?
C19 Si2 C16 115.7(6) . . ?
O6 Si3 O4 108.3(3) . . ?
O6 Si3 C34 109.4(5) . . ?
O4 Si3 C34 103.9(5) . . ?
O6 Si3 C31 109.0(5) . . ?
O4 Si3 C31 109.0(5) . . ?
C34 Si3 C31 116.9(6) . . ?
O6 Si4 O5 110.2(4) . . ?
O6 Si4 C37 110.1(6) . . ?
O5 Si4 C37 103.0(5) . . ?
O6 Si4 C40 106.1(5) . . ?
O5 Si4 C40 109.3(6) . . ?
C37 Si4 C40 118.1(9) . . ?
C1 O1 Si1 133.5(7) . . ?
Si1 O2 Si2 135.2(5) . . ?
C2 O3 Si2 128.0(6) . . ?
C22 O4 Si3 126.5(6) . . ?
C23 O5 Si4 131.0(7) . . ?
Si4 O6 Si3 134.3(5) . . ?
C5 N1 C9 103.8(9) . . ?
C5 N1 C4 128.4(8) . . ?
C9 N1 C4 127.5(9) . . ?
C5 N2 C6 104.2(9) . . ?
C6 N3 C7 111.7(10) . . ?
C7 N4 C8 115.8(9) . . ?
C26 N5 C30 105.2(9) . . ?
C26 N5 C25 125.5(9) . . ?
C30 N5 C25 128.6(9) . . ?
C26 N6 C27 103.4(10) . . ?
C28 N7 C27 111.6(10) . . ?
C29 N8 C28 117.7(10) . . ?
O1 C1 C2 113.6(7) . . ?
O1 C1 C4 108.1(8) . . ?
C2 C1 C4 109.2(8) . . ?
O1 C1 H1 108.6 . . ?
C2 C1 H1 108.6 . . ?
C4 C1 H1 108.6 . . ?
O3 C2 C1 110.0(9) . . ?
O3 C2 C3 107.5(8) . . ?
C1 C2 C3 109.4(7) . . ?
O3 C2 H2 110.0 . . ?
C1 C2 H2 110.0 . . ?
C3 C2 H2 110.0 . . ?
C2 C3 Se1 106.3(6) . . ?
C2 C3 H3A 110.5 . . ?
Se1 C3 H3A 110.5 . . ?
C2 C3 H3B 110.5 . . ?
Se1 C3 H3B 110.5 . . ?
H3A C3 H3B 108.7 . . ?
N1 C4 C1 111.7(7) . . ?
N1 C4 Se1 112.6(7) . . ?
C1 C4 Se1 104.0(5) . . ?
N1 C4 H4 109.5 . . ?
C1 C4 H4 109.5 . . ?
Se1 C4 H4 109.5 . . ?
N2 C5 N1 115.2(9) . . ?
N2 C5 H5 122.4 . . ?
N1 C5 H5 122.4 . . ?
N3 C6 N2 124.5(11) . . ?
N3 C6 C9 123.8(10) . . ?
N2 C6 C9 111.8(9) . . ?
N4 C7 N3 129.9(9) . . ?
N4 C7 H7 115.1 . . ?
N3 C7 H7 115.1 . . ?
N4 C8 C9 120.2(10) . . ?
N4 C8 Cl1 115.3(8) . . ?
C9 C8 Cl1 124.5(9) . . ?
C8 C9 C6 118.6(10) . . ?
C8 C9 N1 136.5(11) . . ?
C6 C9 N1 105.0(9) . . ?
C12 C10 C11 110.0(15) . . ?
C12 C10 Si1 113.4(12) . . ?
C11 C10 Si1 110.7(10) . . ?
C12 C10 H10 107.5 . . ?
C11 C10 H10 107.5 . . ?
Si1 C10 H10 107.5 . . ?
C10 C11 H11A 109.5 . . ?
C10 C11 H11B 109.5 . . ?
H11A C11 H11B 109.5 . . ?
C10 C11 H11C 109.5 . . ?
H11A C11 H11C 109.5 . . ?
H11B C11 H11C 109.5 . . ?
C10 C12 H12A 109.5 . . ?
C10 C12 H12B 109.5 . . ?
H12A C12 H12B 109.5 . . ?
C10 C12 H12C 109.5 . . ?
H12A C12 H12C 109.5 . . ?
H12B C12 H12C 109.5 . . ?
C15 C13 C14 113.7(15) . . ?
C15 C13 Si1 121.3(13) . . ?
C14 C13 Si1 115.3(11) . . ?
C15 C13 H13 100.5 . . ?
C14 C13 H13 100.5 . . ?
Si1 C13 H13 100.5 . . ?
C13 C14 H14A 109.5 . . ?
C13 C14 H14B 109.5 . . ?
H14A C14 H14B 109.5 . . ?
C13 C14 H14C 109.5 . . ?
H14A C14 H14C 109.5 . . ?
H14B C14 H14C 109.5 . . ?
C13 C15 H15A 109.5 . . ?
C13 C15 H15B 109.5 . . ?
H15A C15 H15B 109.5 . . ?
C13 C15 H15C 109.5 . . ?
H15A C15 H15C 109.5 . . ?
H15B C15 H15C 109.5 . . ?
C17 C16 C18 110.0(14) . . ?
C17 C16 Si2 111.8(9) . . ?
C18 C16 Si2 111.5(9) . . ?
C17 C16 H16 107.8 . . ?
C18 C16 H16 107.8 . . ?
Si2 C16 H16 107.8 . . ?
C16 C17 H17A 109.5 . . ?
C16 C17 H17B 109.5 . . ?
H17A C17 H17B 109.5 . . ?
C16 C17 H17C 109.5 . . ?
H17A C17 H17C 109.5 . . ?
H17B C17 H17C 109.5 . . ?
C16 C18 H18A 109.5 . . ?
C16 C18 H18B 109.5 . . ?
H18A C18 H18B 109.5 . . ?
C16 C18 H18C 109.5 . . ?
H18A C18 H18C 109.5 . . ?
H18B C18 H18C 109.5 . . ?
C21 C19 C20 108.9(10) . . ?
C21 C19 Si2 113.2(8) . . ?
C20 C19 Si2 113.1(9) . . ?
C21 C19 H19 107.1 . . ?
C20 C19 H19 107.1 . . ?
Si2 C19 H19 107.1 . . ?
C19 C20 H20A 109.5 . . ?
C19 C20 H20B 109.5 . . ?
H20A C20 H20B 109.5 . . ?
C19 C20 H20C 109.5 . . ?
H20A C20 H20C 109.5 . . ?
H20B C20 H20C 109.5 . . ?
C19 C21 H21A 109.5 . . ?
C19 C21 H21B 109.5 . . ?
H21A C21 H21B 109.5 . . ?
C19 C21 H21C 109.5 . . ?
H21A C21 H21C 109.5 . . ?
H21B C21 H21C 109.5 . . ?
O4 C22 C24 107.9(8) . . ?
O4 C22 C23 108.6(9) . . ?
C24 C22 C23 106.6(8) . . ?
O4 C22 H22 111.2 . . ?
C24 C22 H22 111.2 . . ?
C23 C22 H22 111.2 . . ?
O5 C23 C22 112.3(8) . . ?
O5 C23 C25 108.1(8) . . ?
C22 C23 C25 108.2(8) . . ?
O5 C23 H23 109.4 . . ?
C22 C23 H23 109.4 . . ?
C25 C23 H23 109.4 . . ?
C22 C24 Se2 108.1(7) . . ?
C22 C24 H24A 110.1 . . ?
Se2 C24 H24A 110.1 . . ?
C22 C24 H24B 110.1 . . ?
Se2 C24 H24B 110.1 . . ?
H24A C24 H24B 108.4 . . ?
N5 C25 C23 112.9(8) . . ?
N5 C25 Se2 115.0(8) . . ?
C23 C25 Se2 103.8(5) . . ?
N5 C25 H25 108.3 . . ?
C23 C25 H25 108.3 . . ?
Se2 C25 H25 108.3 . . ?
N6 C26 N5 115.3(10) . . ?
N6 C26 H26 122.4 . . ?
N5 C26 H26 122.4 . . ?
N7 C27 N6 124.9(12) . . ?
N7 C27 C30 123.7(10) . . ?
N6 C27 C30 111.3(9) . . ?
N8 C28 N7 128.9(10) . . ?
N8 C28 H28 115.6 . . ?
N7 C28 H28 115.6 . . ?
N8 C29 C30 120.7(11) . . ?
N8 C29 Cl2 116.7(9) . . ?
C30 C29 Cl2 122.7(8) . . ?
C29 C30 N5 138.0(11) . . ?
C29 C30 C27 117.0(9) . . ?
N5 C30 C27 104.8(9) . . ?
C32 C31 C33 110.0(10) . . ?
C32 C31 Si3 111.5(9) . . ?
C33 C31 Si3 112.9(9) . . ?
C32 C31 H31 107.4 . . ?
C33 C31 H31 107.4 . . ?
Si3 C31 H31 107.4 . . ?
C31 C32 H32A 109.5 . . ?
C31 C32 H32B 109.5 . . ?
H32A C32 H32B 109.5 . . ?
C31 C32 H32C 109.5 . . ?
H32A C32 H32C 109.5 . . ?
H32B C32 H32C 109.5 . . ?
C31 C33 H33A 109.5 . . ?
C31 C33 H33B 109.5 . . ?
H33A C33 H33B 109.5 . . ?
C31 C33 H33C 109.5 . . ?
H33A C33 H33C 109.5 . . ?
H33B C33 H33C 109.5 . . ?
C35 C34 C36 109.8(13) . . ?
C35 C34 Si3 112.5(8) . . ?
C36 C34 Si3 112.0(10) . . ?
C35 C34 H34 107.4 . . ?
C36 C34 H34 107.4 . . ?
Si3 C34 H34 107.4 . . ?
C34 C35 H35A 109.5 . . ?
C34 C35 H35B 109.5 . . ?
H35A C35 H35B 109.5 . . ?
C34 C35 H35C 109.5 . . ?
H35A C35 H35C 109.5 . . ?
H35B C35 H35C 109.5 . . ?
C34 C36 H36A 109.5 . . ?
C34 C36 H36B 109.5 . . ?
H36A C36 H36B 109.5 . . ?
C34 C36 H36C 109.5 . . ?
H36A C36 H36C 109.5 . . ?
H36B C36 H36C 109.5 . . ?
C38 C37 C39 109.1(13) . . ?
C38 C37 Si4 111.2(10) . . ?
C39 C37 Si4 114.6(11) . . ?
C38 C37 H37 107.2 . . ?
C39 C37 H37 107.2 . . ?
Si4 C37 H37 107.2 . . ?
C37 C38 H38A 109.5 . . ?
C37 C38 H38B 109.5 . . ?
H38A C38 H38B 109.5 . . ?
C37 C38 H38C 109.5 . . ?
H38A C38 H38C 109.5 . . ?
H38B C38 H38C 109.5 . . ?
C37 C39 H39A 109.5 . . ?
C37 C39 H39B 109.5 . . ?
H39A C39 H39B 109.5 . . ?
C37 C39 H39C 109.5 . . ?
H39A C39 H39C 109.5 . . ?
H39B C39 H39C 109.5 . . ?
C41 C40 C42 112.6(15) . . ?
C41 C40 Si4 115.6(13) . . ?
C42 C40 Si4 116.0(14) . . ?
C41 C40 H40 103.5 . . ?
C42 C40 H40 103.5 . . ?
Si4 C40 H40 103.5 . . ?
C40 C41 H41A 109.5 . . ?
C40 C41 H41B 109.5 . . ?
H41A C41 H41B 109.5 . . ?
C40 C41 H41C 109.5 . . ?
H41A C41 H41C 109.5 . . ?
H41B C41 H41C 109.5 . . ?
C40 C42 H42A 109.5 . . ?
C40 C42 H42B 109.5 . . ?
H42A C42 H42B 109.5 . . ?
C40 C42 H42C 109.5 . . ?
H42A C42 H42C 109.5 . . ?
H42B C42 H42C 109.5 . . ?

loop_
_geom_bond_atom_site_label_1
_geom_bond_atom_site_label_2
_geom_bond_distance
_geom_bond_site_symmetry_2
_geom_bond_publ_flag
Se1 C3 1.960(9) . ?
Se1 C4 1.983(9) . ?
Se2 C25 1.948(10) . ?
Se2 C24 1.958(10) . ?
Cl1 C8 1.734(11) . ?
Cl2 C29 1.729(12) . ?
Si1 O2 1.622(7) . ?
Si1 O1 1.643(7) . ?
Si1 C13 1.829(16) . ?
Si1 C10 1.841(16) . ?
Si2 O3 1.638(7) . ?
Si2 O2 1.647(7) . ?
Si2 C19 1.843(13) . ?
Si2 C16 1.873(12) . ?
Si3 O6 1.631(8) . ?
Si3 O4 1.645(7) . ?
Si3 C34 1.851(13) . ?
Si3 C31 1.854(13) . ?
Si4 O6 1.625(7) . ?
Si4 O5 1.650(7) . ?
Si4 C37 1.838(14) . ?
Si4 C40 1.897(17) . ?
O1 C1 1.395(10) . ?
O3 C2 1.434(12) . ?
O4 C22 1.447(12) . ?
O5 C23 1.438(10) . ?
N1 C5 1.380(14) . ?
N1 C9 1.426(12) . ?
N1 C4 1.462(13) . ?
N2 C5 1.310(13) . ?
N2 C6 1.371(12) . ?
N3 C6 1.326(12) . ?
N3 C7 1.350(13) . ?
N4 C7 1.330(14) . ?
N4 C8 1.335(13) . ?
N5 C26 1.371(14) . ?
N5 C30 1.395(11) . ?
N5 C25 1.448(13) . ?
N6 C26 1.316(14) . ?
N6 C27 1.379(13) . ?
N7 C28 1.350(15) . ?
N7 C27 1.354(13) . ?
N8 C29 1.309(13) . ?
N8 C28 1.336(15) . ?
C1 C2 1.526(13) . ?
C1 C4 1.542(13) . ?
C1 H1 1.0000 . ?
C2 C3 1.537(13) . ?
C2 H2 1.0000 . ?
C3 H3A 0.9900 . ?
C3 H3B 0.9900 . ?
C4 H4 1.0000 . ?
C5 H5 0.9500 . ?
C6 C9 1.392(15) . ?
C7 H7 0.9500 . ?
C8 C9 1.364(13) . ?
C10 C12 1.526(19) . ?
C10 C11 1.54(2) . ?
C10 H10 1.0000 . ?
C11 H11A 0.9800 . ?
C11 H11B 0.9800 . ?
C11 H11C 0.9800 . ?
C12 H12A 0.9800 . ?
C12 H12B 0.9800 . ?
C12 H12C 0.9800 . ?
C13 C15 1.429(15) . ?
C13 C14 1.534(14) . ?
C13 H13 1.0000 . ?
C14 H14A 0.9800 . ?
C14 H14B 0.9800 . ?
C14 H14C 0.9800 . ?
C15 H15A 0.9800 . ?
C15 H15B 0.9800 . ?
C15 H15C 0.9800 . ?
C16 C17 1.530(19) . ?
C16 C18 1.547(17) . ?
C16 H16 1.0000 . ?
C17 H17A 0.9800 . ?
C17 H17B 0.9800 . ?
C17 H17C 0.9800 . ?
C18 H18A 0.9800 . ?
C18 H18B 0.9800 . ?
C18 H18C 0.9800 . ?
C19 C21 1.539(15) . ?
C19 C20 1.580(16) . ?
C19 H19 1.0000 . ?
C20 H20A 0.9800 . ?
C20 H20B 0.9800 . ?
C20 H20C 0.9800 . ?
C21 H21A 0.9800 . ?
C21 H21B 0.9800 . ?
C21 H21C 0.9800 . ?
C22 C24 1.493(13) . ?
C22 C23 1.524(13) . ?
C22 H22 1.0000 . ?
C23 C25 1.555(14) . ?
C23 H23 1.0000 . ?
C24 H24A 0.9900 . ?
C24 H24B 0.9900 . ?
C25 H25 1.0000 . ?
C26 H26 0.9500 . ?
C27 C30 1.411(16) . ?
C28 H28 0.9500 . ?
C29 C30 1.379(14) . ?
C31 C32 1.540(16) . ?
C31 C33 1.554(16) . ?
C31 H31 1.0000 . ?
C32 H32A 0.9800 . ?
C32 H32B 0.9800 . ?
C32 H32C 0.9800 . ?
C33 H33A 0.9800 . ?
C33 H33B 0.9800 . ?
C33 H33C 0.9800 . ?
C34 C35 1.509(17) . ?
C34 C36 1.523(18) . ?
C34 H34 1.0000 . ?
C35 H35A 0.9800 . ?
C35 H35B 0.9800 . ?
C35 H35C 0.9800 . ?
C36 H36A 0.9800 . ?
C36 H36B 0.9800 . ?
C36 H36C 0.9800 . ?
C37 C38 1.54(2) . ?
C37 C39 1.550(18) . ?
C37 H37 1.0000 . ?
C38 H38A 0.9800 . ?
C38 H38B 0.9800 . ?
C38 H38C 0.9800 . ?
C39 H39A 0.9800 . ?
C39 H39B 0.9800 . ?
C39 H39C 0.9800 . ?
C40 C41 1.471(14) . ?
C40 C42 1.476(15) . ?
C40 H40 1.0000 . ?
C41 H41A 0.9800 . ?
C41 H41B 0.9800 . ?
C41 H41C 0.9800 . ?
C42 H42A 0.9800 . ?
C42 H42B 0.9800 . ?
C42 H42C 0.9800 . ?

loop_
_geom_torsion_atom_site_label_1
_geom_torsion_atom_site_label_2
_geom_torsion_atom_site_label_3
_geom_torsion_atom_site_label_4
_geom_torsion
_geom_torsion_site_symmetry_1
_geom_torsion_site_symmetry_2
_geom_torsion_site_symmetry_3
_geom_torsion_site_symmetry_4
_geom_torsion_publ_flag
O2 Si1 O1 C1 -47.2(10) . . . . ?
C13 Si1 O1 C1 73.5(12) . . . . ?
C10 Si1 O1 C1 -166.4(10) . . . . ?
O1 Si1 O2 Si2 5.7(9) . . . . ?
C13 Si1 O2 Si2 -116.8(9) . . . . ?
C10 Si1 O2 Si2 119.5(9) . . . . ?
O3 Si2 O2 Si1 22.2(9) . . . . ?
C19 Si2 O2 Si1 -97.2(8) . . . . ?
C16 Si2 O2 Si1 135.1(8) . . . . ?
O2 Si2 O3 C2 -62.3(9) . . . . ?
C19 Si2 O3 C2 56.9(9) . . . . ?
C16 Si2 O3 C2 -179.0(8) . . . . ?
O6 Si3 O4 C22 -66.2(8) . . . . ?
C34 Si3 O4 C22 177.5(8) . . . . ?
C31 Si3 O4 C22 52.2(8) . . . . ?
O6 Si4 O5 C23 -55.8(9) . . . . ?
C37 Si4 O5 C23 -173.3(9) . . . . ?
C40 Si4 O5 C23 60.3(10) . . . . ?
O5 Si4 O6 Si3 18.2(9) . . . . ?
C37 Si4 O6 Si3 131.1(9) . . . . ?
C40 Si4 O6 Si3 -100.0(10) . . . . ?
O4 Si3 O6 Si4 15.5(9) . . . . ?
C34 Si3 O6 Si4 128.1(8) . . . . ?
C31 Si3 O6 Si4 -103.0(8) . . . . ?
Si1 O1 C1 C2 72.6(13) . . . . ?
Si1 O1 C1 C4 -166.0(7) . . . . ?
Si2 O3 C2 C1 83.0(10) . . . . ?
Si2 O3 C2 C3 -158.0(7) . . . . ?
O1 C1 C2 O3 -71.8(11) . . . . ?
C4 C1 C2 O3 167.5(7) . . . . ?
O1 C1 C2 C3 170.4(9) . . . . ?
C4 C1 C2 C3 49.6(11) . . . . ?
O3 C2 C3 Se1 -152.5(6) . . . . ?
C1 C2 C3 Se1 -33.0(11) . . . . ?
C5 N1 C4 C1 -87.5(11) . . . . ?
C9 N1 C4 C1 85.7(10) . . . . ?
C5 N1 C4 Se1 29.0(11) . . . . ?
C9 N1 C4 Se1 -157.8(7) . . . . ?
O1 C1 C4 N1 -42.3(10) . . . . ?
C2 C1 C4 N1 81.8(9) . . . . ?
O1 C1 C4 Se1 -163.9(7) . . . . ?
C2 C1 C4 Se1 -39.9(9) . . . . ?
C6 N2 C5 N1 0.0(11) . . . . ?
C9 N1 C5 N2 0.1(11) . . . . ?
C4 N1 C5 N2 174.5(9) . . . . ?
C7 N3 C6 N2 177.6(9) . . . . ?
C7 N3 C6 C9 -1.7(14) . . . . ?
C5 N2 C6 N3 -179.5(9) . . . . ?
C5 N2 C6 C9 -0.1(11) . . . . ?
C8 N4 C7 N3 -0.4(16) . . . . ?
C6 N3 C7 N4 2.2(15) . . . . ?
C7 N4 C8 C9 -2.1(14) . . . . ?
C7 N4 C8 Cl1 179.3(7) . . . . ?
N4 C8 C9 C6 2.5(14) . . . . ?
Cl1 C8 C9 C6 -179.1(7) . . . . ?
N4 C8 C9 N1 -177.5(10) . . . . ?
Cl1 C8 C9 N1 1.0(17) . . . . ?
N3 C6 C9 C8 -0.4(15) . . . . ?
N2 C6 C9 C8 -179.8(9) . . . . ?
N3 C6 C9 N1 179.6(9) . . . . ?
N2 C6 C9 N1 0.1(11) . . . . ?
C5 N1 C9 C8 179.8(11) . . . . ?
C4 N1 C9 C8 5.3(17) . . . . ?
C5 N1 C9 C6 -0.1(10) . . . . ?
C4 N1 C9 C6 -174.6(8) . . . . ?
O2 Si1 C10 C12 61.7(16) . . . . ?
O1 Si1 C10 C12 -179.9(13) . . . . ?
C13 Si1 C10 C12 -60.1(15) . . . . ?
O2 Si1 C10 C11 -62.5(11) . . . . ?
O1 Si1 C10 C11 55.9(11) . . . . ?
C13 Si1 C10 C11 175.7(10) . . . . ?
O2 Si1 C13 C15 105(2) . . . . ?
O1 Si1 C13 C15 -17(2) . . . . ?
C10 Si1 C13 C15 -131(2) . . . . ?
O2 Si1 C13 C14 -38.9(17) . . . . ?
O1 Si1 C13 C14 -160.7(14) . . . . ?
C10 Si1 C13 C14 84.6(17) . . . . ?
O3 Si2 C16 C17 39.2(10) . . . . ?
O2 Si2 C16 C17 -76.7(10) . . . . ?
C19 Si2 C16 C17 159.2(9) . . . . ?
O3 Si2 C16 C18 162.7(12) . . . . ?
O2 Si2 C16 C18 46.8(13) . . . . ?
C19 Si2 C16 C18 -77.3(13) . . . . ?
O3 Si2 C19 C21 59.0(10) . . . . ?
O2 Si2 C19 C21 177.8(8) . . . . ?
C16 Si2 C19 C21 -57.9(10) . . . . ?
O3 Si2 C19 C20 -176.6(9) . . . . ?
O2 Si2 C19 C20 -57.8(11) . . . . ?
C16 Si2 C19 C20 66.5(11) . . . . ?
Si3 O4 C22 C24 -156.8(7) . . . . ?
Si3 O4 C22 C23 88.1(10) . . . . ?
Si4 O5 C23 C22 74.6(12) . . . . ?
Si4 O5 C23 C25 -166.1(7) . . . . ?
O4 C22 C23 O5 -71.8(11) . . . . ?
C24 C22 C23 O5 172.2(9) . . . . ?
O4 C22 C23 C25 169.0(8) . . . . ?
C24 C22 C23 C25 53.1(12) . . . . ?
O4 C22 C24 Se2 -153.0(7) . . . . ?
C23 C22 C24 Se2 -36.6(12) . . . . ?
C26 N5 C25 C23 -92.7(11) . . . . ?
C30 N5 C25 C23 76.4(11) . . . . ?
C26 N5 C25 Se2 26.1(12) . . . . ?
C30 N5 C25 Se2 -164.7(7) . . . . ?
O5 C23 C25 N5 -39.3(11) . . . . ?
C22 C23 C25 N5 82.4(10) . . . . ?
O5 C23 C25 Se2 -164.5(6) . . . . ?
C22 C23 C25 Se2 -42.7(9) . . . . ?
C27 N6 C26 N5 -1.6(12) . . . . ?
C30 N5 C26 N6 1.1(12) . . . . ?
C25 N5 C26 N6 172.3(9) . . . . ?
C28 N7 C27 N6 179.1(10) . . . . ?
C28 N7 C27 C30 0.9(14) . . . . ?
C26 N6 C27 N7 -177.0(10) . . . . ?
C26 N6 C27 C30 1.4(11) . . . . ?
C29 N8 C28 N7 -2.6(16) . . . . ?
C27 N7 C28 N8 3.8(15) . . . . ?
C28 N8 C29 C30 -3.5(15) . . . . ?
C28 N8 C29 Cl2 177.0(7) . . . . ?
N8 C29 C30 N5 -178.1(11) . . . . ?
Cl2 C29 C30 N5 1.3(18) . . . . ?
N8 C29 C30 C27 7.6(15) . . . . ?
Cl2 C29 C30 C27 -173.0(7) . . . . ?
C26 N5 C30 C29 -174.9(12) . . . . ?
C25 N5 C30 C29 14.2(19) . . . . ?
C26 N5 C30 C27 -0.1(10) . . . . ?
C25 N5 C30 C27 -171.0(9) . . . . ?
N7 C27 C30 C29 -6.3(15) . . . . ?
N6 C27 C30 C29 175.3(9) . . . . ?
N7 C27 C30 N5 177.6(9) . . . . ?
N6 C27 C30 N5 -0.8(11) . . . . ?
O6 Si3 C31 C32 175.2(8) . . . . ?
O4 Si3 C31 C32 57.2(9) . . . . ?
C34 Si3 C31 C32 -60.2(10) . . . . ?
O6 Si3 C31 C33 -60.5(9) . . . . ?
O4 Si3 C31 C33 -178.5(8) . . . . ?
C34 Si3 C31 C33 64.2(10) . . . . ?
O6 Si3 C34 C35 -72.7(10) . . . . ?
O4 Si3 C34 C35 42.8(10) . . . . ?
C31 Si3 C34 C35 162.9(9) . . . . ?
O6 Si3 C34 C36 51.6(12) . . . . ?
O4 Si3 C34 C36 167.1(11) . . . . ?
C31 Si3 C34 C36 -72.8(13) . . . . ?
O6 Si4 C37 C38 -60.2(10) . . . . ?
O5 Si4 C37 C38 57.3(10) . . . . ?
C40 Si4 C37 C38 177.8(8) . . . . ?
O6 Si4 C37 C39 64.1(15) . . . . ?
O5 Si4 C37 C39 -178.4(12) . . . . ?
C40 Si4 C37 C39 -57.9(15) . . . . ?
O6 Si4 C40 C41 -47.5(16) . . . . ?
O5 Si4 C40 C41 -166.2(13) . . . . ?
C37 Si4 C40 C41 76.6(15) . . . . ?
O6 Si4 C40 C42 177.5(19) . . . . ?
O5 Si4 C40 C42 59(2) . . . . ?
C37 Si4 C40 C42 -58(2) . . . . ?
